data_2105930
loop_
_publ_author_name
'Allan, David R.'
'Bailey, Daniel'
'Bird, Nigel'
'Blake, Alexander J.'
'Champness, Neil R.'
'Huang, Deguang'
'Keane, Conal P.'
'McMaster, Jonathan'
'Prior, Timothy J.'
'Tidey, Jeremiah P.'
'Schr\"oder, Martin'

_publ_section_title
;
 High-pressure studies of palladium and platinum thioether macrocyclic
 dihalide complexes
;
_journal_coeditor_code XK5015
_journal_issue 3
_journal_name_full 'Acta Crystallographica Section B'
_journal_page_first 469
_journal_page_last 486
_journal_paper_doi 10.1107/S2052520614008786
_journal_volume 70
_journal_year 2014
_chemical_formula_moiety 'C6 H12 I2 Pt S3'
_chemical_formula_sum 'C6 H12 I2 Pt S3'
_chemical_formula_weight 629.23
_chemical_name_systematic
;
 ?
;
_space_group_crystal_system orthorhombic
_space_group_IT_number 19
_space_group_name_Hall 'P 2ac 2ab'
_space_group_name_H-M_alt 'P 21 21 21'
_symmetry_space_group_name_Hall 'P 2ac 2ab'
_symmetry_space_group_name_H-M 'P 21 21 21'
_atom_sites_solution_hydrogens geom
_atom_sites_solution_primary isomor
_atom_sites_solution_secondary difmap
_cell_angle_alpha 90.00
_cell_angle_beta 90.00
_cell_angle_gamma 90.00
_cell_formula_units_Z 4
_cell_length_a 7.3036(6)
_cell_length_b 11.7841(13)
_cell_length_c 12.567(14)
_cell_measurement_pressure 2380000
_cell_measurement_reflns_used 2137
_cell_measurement_temperature 296(2)
_cell_measurement_theta_max 29.8365
_cell_measurement_theta_min 2.7032
_cell_volume 1081.6(12)
_computing_cell_refinement
;
CrysAlisPro, Agilent Technologies,
Version 1.171.35.11 (release 16-05-2011 CrysAlis171 .NET)
(compiled May 16 2011,17:55:39)
;
_computing_data_collection
;
CrysAlisPro, Agilent Technologies,
Version 1.171.35.11 (release 16-05-2011 CrysAlis171 .NET)
(compiled May 16 2011,17:55:39)
;
_computing_data_reduction
;
CrysAlisPro, Agilent Technologies,
Version 1.171.35.11 (release 16-05-2011 CrysAlis171 .NET)
(compiled May 16 2011,17:55:39)
;
_computing_structure_refinement
;
SHELX, G.M. Sheldrick, Acta Cryst.
(2008). A64, 112-122
;
_diffrn_ambient_temperature 296(2)
_diffrn_detector_area_resol_mean 16.1592
_diffrn_measured_fraction_theta_full 0.302
_diffrn_measured_fraction_theta_max 0.259
_diffrn_measurement_device_type 'dtrek-CrysAlisPro-abstract goniometer imported rigaku-d*trek images'
_diffrn_measurement_method '\w scans'
_diffrn_radiation_monochromator 'silicon double crystal'
_diffrn_radiation_source 'Diamond Light Source Beamline I19'
_diffrn_radiation_type synchrotron
_diffrn_radiation_wavelength 0.6889
_diffrn_reflns_av_R_equivalents 0.097
_diffrn_reflns_limit_h_max 9
_diffrn_reflns_limit_h_min -10
_diffrn_reflns_limit_k_max 15
_diffrn_reflns_limit_k_min -14
_diffrn_reflns_limit_l_max 5
_diffrn_reflns_limit_l_min -5
_diffrn_reflns_number 2918
_diffrn_reflns_theta_full 27.50
_diffrn_reflns_theta_max 29.84
_diffrn_reflns_theta_min 3.35
_exptl_absorpt_coefficient_mu 19.205
_exptl_absorpt_correction_T_max 1.00000
_exptl_absorpt_correction_T_min 0.57750
_exptl_absorpt_correction_type multi-scan
_exptl_absorpt_process_details
;
CrysAlisPro, Agilent Technologies,
Version 1.171.35.11 (release 16-05-2011 CrysAlis171 .NET)
(compiled May 16 2011,17:55:39)
Empirical absorption correction using spherical harmonics,
 implemented in SCALE3 ABSPACK scaling algorithm.
;
_exptl_crystal_colour orange
_exptl_crystal_density_diffrn 3.864
_exptl_crystal_density_method 'not measured'
_exptl_crystal_description 'parallelogram plate'
_exptl_crystal_F_000 1120
_exptl_crystal_size_max 0.11
_exptl_crystal_size_mid 0.05
_exptl_crystal_size_min 0.02
_refine_diff_density_max 1.88
_refine_diff_density_min -1.06
_refine_ls_abs_structure_details 'Flack H D (1983), Acta Cryst. A39, 876-881'
_refine_ls_abs_structure_Flack 0.76(5)
_refine_ls_extinction_method none
_refine_ls_goodness_of_fit_ref 1.119
_refine_ls_hydrogen_treatment constr
_refine_ls_matrix_type full
_refine_ls_number_parameters 110
_refine_ls_number_reflns 766
_refine_ls_number_restraints 103
_refine_ls_restrained_S_all 1.07
_refine_ls_R_factor_all 0.0939
_refine_ls_R_factor_gt 0.0814
_refine_ls_shift/su_max 0.001
_refine_ls_shift/su_mean 0.000
_refine_ls_structure_factor_coef Fsqd
_refine_ls_weighting_details 'calc w=1/[\s^2^(Fo^2^)+(0.1195P)^2^] where P=(Fo^2^+2Fc^2^)/3'
_refine_ls_weighting_scheme calc
_refine_ls_wR_factor_gt 0.185
_refine_ls_wR_factor_ref 0.208
_reflns_number_gt 601
_reflns_number_total 766
_reflns_threshold_expression >2sigma(I)
_cod_data_source_file xk5015sup1.cif
_cod_data_source_block cmpd_6_23.8_kbar
_cod_database_code 2105930
_cod_database_fobs_code 2105930

loop_
_space_group_symop_id
_space_group_symop_operation_xyz
1 'x, y, z'
2 '-x+1/2, -y, z+1/2'
3 '-x, y+1/2, -z+1/2'
4 'x+1/2, -y+1/2, -z'

loop_
_atom_site_type_symbol
_atom_site_label
_atom_site_fract_x
_atom_site_fract_y
_atom_site_fract_z
_atom_site_U_iso_or_equiv
_atom_site_adp_type
_atom_site_calc_flag
_atom_site_refinement_flags
_atom_site_occupancy
_atom_site_symmetry_multiplicity
Pt Pt1 0.90057(17) 0.12533(13) 0.6114(4) 0.055(2) Uani d DU 1 1
I I1 0.7301(5) 0.2528(3) 0.7486(10) 0.081(3) Uani d U 1 1
I I2 1.1600(4) 0.0764(3) 0.7443(10) 0.069(3) Uani d U 1 1
S S1 0.6840(13) -0.1000(9) 0.616(3) 0.064(4) Uani d DU 1 1
S S4 0.6850(11) 0.1762(8) 0.493(2) 0.057(3) Uani d DU 1 1
S S7 1.0440(11) 0.0288(9) 0.480(2) 0.057(3) Uani d DU 1 1
C C2 0.517(5) -0.042(3) 0.523(4) 0.061(5) Uani d DU 1 1
H H2A 0.5440 -0.0761 0.4543 0.074 Uiso calc R 1 1
H H2B 0.3990 -0.0720 0.5445 0.074 Uiso calc R 1 1
C C3 0.487(3) 0.084(2) 0.502(10) 0.060(4) Uani d DU 1 1
H H3A 0.4088 0.1128 0.5576 0.073 Uiso calc R 1 1
H H3B 0.4196 0.0905 0.4354 0.073 Uiso calc R 1 1
C C5 0.767(4) 0.133(3) 0.362(3) 0.058(4) Uani d DU 1 1
H H5A 0.6631 0.1177 0.3165 0.069 Uiso calc R 1 1
H H5B 0.8358 0.1953 0.3308 0.069 Uiso calc R 1 1
C C6 0.889(4) 0.028(3) 0.367(3) 0.056(4) Uani d DU 1 1
H H6A 0.9596 0.0236 0.3021 0.068 Uiso calc R 1 1
H H6B 0.8115 -0.0385 0.3710 0.068 Uiso calc R 1 1
C C8 1.033(4) -0.1245(16) 0.497(8) 0.060(4) Uani d DU 1 1
H H8A 1.0551 -0.1586 0.4274 0.072 Uiso calc R 1 1
H H8B 1.1340 -0.1469 0.5423 0.072 Uiso calc R 1 1
C C9 0.859(5) -0.176(3) 0.542(6) 0.062(5) Uani d DU 1 1
H H9A 0.8985 -0.2381 0.5873 0.074 Uiso calc R 1 1
H H9B 0.7969 -0.2114 0.4818 0.074 Uiso calc R 1 1

loop_
_atom_site_aniso_label
_atom_site_aniso_U_11
_atom_site_aniso_U_22
_atom_site_aniso_U_33
_atom_site_aniso_U_12
_atom_site_aniso_U_13
_atom_site_aniso_U_23
Pt1 0.0413(7) 0.0485(8) 0.074(7) -0.0017(5) -0.0001(12) 0.0003(17)
I1 0.0859(19) 0.076(2) 0.079(9) 0.0102(14) 0.007(4) -0.010(4)
I2 0.0573(13) 0.0798(19) 0.069(9) 0.0017(11) -0.003(3) 0.007(3)
S1 0.048(3) 0.056(3) 0.087(13) 0.001(2) 0.007(5) 0.012(4)
S4 0.046(3) 0.048(4) 0.078(9) 0.000(2) -0.002(4) 0.003(6)
S7 0.041(3) 0.057(4) 0.074(9) -0.002(2) 0.000(4) -0.003(6)
C2 0.042(5) 0.056(5) 0.086(13) -0.005(4) 0.001(6) 0.003(7)
C3 0.042(5) 0.058(6) 0.082(12) -0.002(4) -0.004(5) 0.004(8)
C5 0.045(6) 0.051(7) 0.076(8) -0.007(5) -0.005(6) -0.001(8)
C6 0.042(7) 0.052(7) 0.075(8) -0.007(5) -0.001(6) -0.002(7)
C8 0.044(6) 0.056(4) 0.081(12) 0.005(5) 0.000(7) -0.004(6)
C9 0.049(6) 0.051(4) 0.085(13) -0.001(4) -0.001(7) -0.001(6)

loop_
_atom_type_symbol
_atom_type_description
_atom_type_scat_dispersion_real
_atom_type_scat_dispersion_imag
_atom_type_scat_source
C C 0.0032 0.0015 'International Tables Vol C Tables 4.2.6.8 and 6.1.1.4'
H H 0.0000 0.0000 'International Tables Vol C Tables 4.2.6.8 and 6.1.1.4'
S S 0.1181 0.1169 'International Tables Vol C Tables 4.2.6.8 and 6.1.1.4'
Pt Pt -1.3879 8.1780 'International Tables Vol C Tables 4.2.6.8 and 6.1.1.4'
I I -0.4624 1.7349 'International Tables Vol C Tables 4.2.6.8 and 6.1.1.4'

loop_
_geom_angle_atom_site_label_1
_geom_angle_atom_site_label_2
_geom_angle_atom_site_label_3
_geom_angle_site_symmetry_1
_geom_angle_site_symmetry_3
_geom_angle
I1 Pt1 S1 . . 103.8(5)
I1 Pt1 S4 . 4_556 98.7(3)
I2 Pt1 I1 . . 92.9(4)
I2 Pt1 S1 . . 99.9(5)
I2 Pt1 S4 . 4_556 87.4(4)
S1 Pt1 S4 . 4_556 155.9(7)
S4 Pt1 I1 . . 87.2(6)
S4 Pt1 I2 . . 176.7(4)
S4 Pt1 S1 . . 83.2(5)
S4 Pt1 S4 . 4_556 89.38(16)
S4 Pt1 S7 . . 88.6(9)
S7 Pt1 I1 . . 174.2(5)
S7 Pt1 I2 . . 91.1(5)
S7 Pt1 S1 . . 79.5(6)
S7 Pt1 S4 . 4_556 77.4(4)
Pt1 I1 I2 . 1_455 99.34(19)
Pt1 I1 I2 . 3_756 118.8(3)
I2 I1 I2 3_756 1_455 128.42(10)
C2 S1 Pt1 . . 90.6(12)
C2 S1 C9 . . 109(3)
C9 S1 Pt1 . . 93.2(13)
C3 S4 Pt1 . . 111(3)
C3 S4 C5 . . 99(4)
C5 S4 Pt1 . . 107.0(13)
C6 S7 Pt1 . . 106.4(13)
C6 S7 C8 . . 93(3)
C8 S7 Pt1 . . 113(3)
S1 C2 H2A . . 106.1
S1 C2 H2B . . 106.1
H2A C2 H2B . . 106.3
C3 C2 S1 . . 125(4)
C3 C2 H2A . . 106.1
C3 C2 H2B . . 106.1
S4 C3 H3A . . 107.6
S4 C3 H3B . . 107.6
C2 C3 S4 . . 119(2)
C2 C3 H3A . . 107.6
C2 C3 H3B . . 107.6
H3A C3 H3B . . 107.0
S4 C5 H5A . . 109.1
S4 C5 H5B . . 109.1
H5A C5 H5B . . 107.8
C6 C5 S4 . . 112(2)
C6 C5 H5A . . 109.1
C6 C5 H5B . . 109.1
S7 C6 H6A . . 108.9
S7 C6 H6B . . 108.9
C5 C6 S7 . . 113(2)
C5 C6 H6A . . 108.9
C5 C6 H6B . . 108.9
H6A C6 H6B . . 107.8
S7 C8 H8A . . 107.7
S7 C8 H8B . . 107.7
H8A C8 H8B . . 107.1
C9 C8 S7 . . 119(3)
C9 C8 H8A . . 107.7
C9 C8 H8B . . 107.7
S1 C9 H9A . . 106.0
S1 C9 H9B . . 106.0
C8 C9 S1 . . 125(4)
C8 C9 H9A . . 106.0
C8 C9 H9B . . 106.0
H9A C9 H9B . . 106.3

loop_
_geom_bond_atom_site_label_1
_geom_bond_atom_site_label_2
_geom_bond_site_symmetry_2
_geom_bond_distance
Pt1 I1 . 2.604(10)
Pt1 I2 . 2.591(9)
Pt1 S1 . 3.091(11)
Pt1 S4 4_556 3.390(13)
Pt1 S4 . 2.251(19)
Pt1 S7 . 2.260(19)
I1 I2 1_455 4.654(5)
I1 I2 3_756 3.898(5)
S1 C2 . 1.822(10)
S1 C9 . 1.822(10)
S4 C3 . 1.814(10)
S4 C5 . 1.817(10)
S7 C6 . 1.820(10)
S7 C8 . 1.820(10)
C2 H2A . 0.9700
C2 H2B . 0.9700
C2 C3 . 1.521(10)
C3 H3A . 0.9700
C3 H3B . 0.9700
C5 H5A . 0.9700
C5 H5B . 0.9700
C5 C6 . 1.521(10)
C6 H6A . 0.9700
C6 H6B . 0.9700
C8 H8A . 0.9700
C8 H8B . 0.9700
C8 C9 . 1.520(10)
C9 H9A . 0.9700
C9 H9B . 0.9700

loop_
_geom_torsion_atom_site_label_1
_geom_torsion_atom_site_label_2
_geom_torsion_atom_site_label_3
_geom_torsion_atom_site_label_4
_geom_torsion_site_symmetry_1
_geom_torsion_site_symmetry_4
_geom_torsion
Pt1 S1 C2 C3 . . -20(6)
Pt1 S1 C9 C8 . . -3(6)
Pt1 S4 C3 C2 . . -38(9)
Pt1 S4 C5 C6 . . 30(3)
Pt1 S7 C6 C5 . . 31(3)
Pt1 S7 C8 C9 . . 37(7)
I1 Pt1 S1 C2 . . 83.3(18)
I1 Pt1 S1 C9 . . -168(2)
I1 Pt1 S4 C3 . . -86(3)
I1 Pt1 S4 C5 . . 166.9(12)
I1 Pt1 S7 C6 . . -52(3)
I1 Pt1 S7 C8 . . -153(3)
I2 Pt1 I1 I2 . 3_756 91.8(4)
I2 Pt1 I1 I2 . 1_455 -124.2(2)
I2 Pt1 S1 C2 . . 178.8(17)
I2 Pt1 S1 C9 . . -72(2)
I2 Pt1 S4 C3 . . -18E1(10)
I2 Pt1 S4 C5 . . 74(11)
I2 Pt1 S7 C6 . . 174.1(13)
I2 Pt1 S7 C8 . . 73(2)
S1 Pt1 I1 I2 . 1_455 -23.3(6)
S1 Pt1 I1 I2 . 3_756 -167.2(6)
S1 Pt1 S4 C3 . . 18(3)
S1 Pt1 S4 C5 . . -88.8(14)
S1 Pt1 S7 C6 . . 74.2(14)
S1 Pt1 S7 C8 . . -27(2)
S1 C2 C3 S4 . . 41(10)
S4 Pt1 I1 I2 . 1_455 59.1(3)
S4 Pt1 I1 I2 4_556 3_756 4.1(5)
S4 Pt1 I1 I2 . 3_756 -84.9(5)
S4 Pt1 I1 I2 4_556 1_455 148.0(4)
S4 Pt1 S1 C2 . . -2.2(19)
S4 Pt1 S1 C2 4_556 . -75(2)
S4 Pt1 S1 C9 4_556 . 34(3)
S4 Pt1 S1 C9 . . 107(2)
S4 Pt1 S4 C3 4_556 . 175(3)
S4 Pt1 S4 C5 4_556 . 68.2(12)
S4 Pt1 S7 C6 . . -9.2(14)
S4 Pt1 S7 C6 4_556 . -98.9(14)
S4 Pt1 S7 C8 4_556 . 160(3)
S4 Pt1 S7 C8 . . -110(2)
S4 C5 C6 S7 . . -40(3)
S7 Pt1 I1 I2 . 1_455 102(3)
S7 Pt1 I1 I2 . 3_756 -42(3)
S7 Pt1 S1 C2 . . -91.9(18)
S7 Pt1 S1 C9 . . 17(2)
S7 Pt1 S4 C3 . . 97(3)
S7 Pt1 S4 C5 . . -9.2(13)
S7 C8 C9 S1 . . -18(9)
C2 S1 C9 C8 . . 89(6)
C3 S4 C5 C6 . . -85(3)
C5 S4 C3 C2 . . 74(8)
C6 S7 C8 C9 . . -73(6)
C8 S7 C6 C5 . . 146(3)
C9 S1 C2 C3 . . -113(6)
